data_2231438
loop_
_publ_author_name
'Manvizhi, K.'
'Chakkaravarthi, G.'
'Anbalagan, G.'
'Rajagopal, G.'

_publ_section_title
;
 2,4-Diiodo-6-{[4-(morpholin-4-yl)phenyl]iminomethyl}phenol
;
_journal_coeditor_code BT5621
_journal_issue 9
_journal_name_full 'Acta Crystallographica Section E'
_journal_page_first o2500
_journal_paper_doi 10.1107/S1600536811034519
_journal_volume 67
_journal_year 2011
_chemical_formula_iupac 'C17 H16 I2 N2 O2'
_chemical_formula_moiety 'C17 H16 I2 N2 O2'
_chemical_formula_sum 'C17 H16 I2 N2 O2'
_chemical_formula_weight 534.12
_chemical_name_systematic
;
2,4-Diiodo-6-{[4-(morpholin-4-yl)phenyl]iminomethyl}phenol
;
_space_group_IT_number 15
_symmetry_cell_setting monoclinic
_symmetry_space_group_name_Hall '-C 2yc'
_symmetry_space_group_name_H-M 'C 1 2/c 1'
_atom_sites_solution_hydrogens geom
_atom_sites_solution_primary direct
_atom_sites_solution_secondary difmap
_audit_creation_method SHELXL97
_cell_angle_alpha 90.00
_cell_angle_beta 91.417(2)
_cell_angle_gamma 90.00
_cell_formula_units_Z 8
_cell_length_a 26.4133(16)
_cell_length_b 7.6598(4)
_cell_length_c 18.0332(11)
_cell_measurement_reflns_used 6743
_cell_measurement_temperature 295(2)
_cell_measurement_theta_max 35.4
_cell_measurement_theta_min 2.7
_cell_volume 3647.4(4)
_computing_cell_refinement 'SAINT (Bruker, 2004)'
_computing_data_collection 'APEX2 (Bruker, 2004)'
_computing_data_reduction 'SAINT (Bruker, 2004)'
_computing_molecular_graphics 'PLATON (Spek, 2009)'
_computing_publication_material 'SHELXL97 (Sheldrick, 2008)'
_computing_structure_refinement 'SHELXL97 (Sheldrick, 2008)'
_computing_structure_solution 'SHELXS97 (Sheldrick, 2008)'
_diffrn_ambient_temperature 295(2)
_diffrn_measured_fraction_theta_full 0.997
_diffrn_measured_fraction_theta_max 0.894
_diffrn_measurement_device_type 'Bruker Kappa APEXII'
_diffrn_measurement_method '\w and \f'
_diffrn_radiation_monochromator graphite
_diffrn_radiation_source 'fine-focus sealed tube'
_diffrn_radiation_type MoK\a
_diffrn_radiation_wavelength 0.71073
_diffrn_reflns_av_R_equivalents 0.0232
_diffrn_reflns_av_sigmaI/netI 0.0366
_diffrn_reflns_limit_h_max 42
_diffrn_reflns_limit_h_min -42
_diffrn_reflns_limit_k_max 12
_diffrn_reflns_limit_k_min -5
_diffrn_reflns_limit_l_max 27
_diffrn_reflns_limit_l_min -29
_diffrn_reflns_number 17839
_diffrn_reflns_theta_full 25.00
_diffrn_reflns_theta_max 35.85
_diffrn_reflns_theta_min 2.26
_diffrn_standards_interval_time 0
_diffrn_standards_number 0
_exptl_absorpt_coefficient_mu 3.459
_exptl_absorpt_correction_T_max 0.5446
_exptl_absorpt_correction_T_min 0.4666
_exptl_absorpt_correction_type multi-scan
_exptl_absorpt_process_details '(SADABS; Sheldrick, 1996)'
_exptl_crystal_colour colourless
_exptl_crystal_density_diffrn 1.945
_exptl_crystal_density_method 'not measured'
_exptl_crystal_description block
_exptl_crystal_F_000 2032
_exptl_crystal_size_max 0.26
_exptl_crystal_size_mid 0.20
_exptl_crystal_size_min 0.20
_refine_diff_density_max 1.216
_refine_diff_density_min -1.721
_refine_ls_extinction_method none
_refine_ls_goodness_of_fit_ref 1.163
_refine_ls_hydrogen_treatment constr
_refine_ls_matrix_type full
_refine_ls_number_parameters 208
_refine_ls_number_reflns 7647
_refine_ls_number_restraints 0
_refine_ls_restrained_S_all 1.163
_refine_ls_R_factor_all 0.0930
_refine_ls_R_factor_gt 0.0560
_refine_ls_shift/su_max 0.000
_refine_ls_shift/su_mean 0.000
_refine_ls_structure_factor_coef Fsqd
_refine_ls_weighting_details 'calc w = 1/[\s^2^(Fo^2^)+(0.0134P)^2^+27.6528P] where P=(Fo^2^+2Fc^2^)/3'
_refine_ls_weighting_scheme calc
_refine_ls_wR_factor_gt 0.1031
_refine_ls_wR_factor_ref 0.1131
_reflns_number_gt 4855
_reflns_number_total 7647
_reflns_threshold_expression I>2\s(I)
_cod_data_source_file bt5621.cif
_cod_data_source_block I
_cod_original_sg_symbol_H-M 'C 2/c'
_cod_database_code 2231438
_cod_database_fobs_code 2231438

loop_
_symmetry_equiv_pos_as_xyz
'x, y, z'
'-x, y, -z+1/2'
'x+1/2, y+1/2, z'
'-x+1/2, y+1/2, -z+1/2'
'-x, -y, -z'
'x, -y, z-1/2'
'-x+1/2, -y+1/2, -z'
'x+1/2, -y+1/2, z-1/2'

loop_
_atom_site_type_symbol
_atom_site_label
_atom_site_fract_x
_atom_site_fract_y
_atom_site_fract_z
_atom_site_U_iso_or_equiv
_atom_site_adp_type
_atom_site_calc_flag
_atom_site_refinement_flags
_atom_site_occupancy
_atom_site_symmetry_multiplicity
I I1 0.198728(14) -0.04313(7) 0.01153(2) 0.06368(14) Uani d . 1 1
I I2 0.097444(12) -0.01689(5) 0.305807(16) 0.04538(10) Uani d . 1 1
O O1 -0.25208(14) 0.6183(6) -0.2595(3) 0.0645(11) Uani d . 1 1
O O2 0.09297(14) 0.1239(6) -0.03377(17) 0.0567(10) Uani d . 1 1
H H2 0.0683 0.1836 -0.0453 0.085 Uiso d R 1 1
N N1 0.00453(14) 0.2516(5) -0.0214(2) 0.0399(9) Uani d . 1 1
N N2 -0.16015(14) 0.5632(5) -0.1763(2) 0.0425(9) Uani d . 1 1
C C1 0.13595(16) 0.0208(6) 0.0746(2) 0.0369(9) Uani d . 1 1
C C2 0.09350(17) 0.0948(6) 0.0387(2) 0.0373(9) Uani d . 1 1
C C3 0.05152(15) 0.1370(6) 0.0821(2) 0.0335(9) Uani d . 1 1
C C4 0.05340(16) 0.1049(6) 0.1581(2) 0.0361(9) Uani d . 1 1
H H4 0.0257 0.1332 0.1867 0.043 Uiso calc R 1 1
C C5 0.09549(15) 0.0320(6) 0.1913(2) 0.0329(9) Uani d . 1 1
C C6 0.13743(15) -0.0108(6) 0.1495(2) 0.0337(9) Uani d . 1 1
H H6 0.1660 -0.0601 0.1721 0.040 Uiso calc R 1 1
C C7 0.00713(17) 0.2167(6) 0.0481(3) 0.0395(10) Uani d . 1 1
H H7 -0.0203 0.2434 0.0775 0.047 Uiso calc R 1 1
C C8 -0.03754(17) 0.3331(6) -0.0573(3) 0.0396(10) Uani d . 1 1
C C9 -0.03566(18) 0.3557(7) -0.1329(3) 0.0450(11) Uani d . 1 1
H H9 -0.0070 0.3202 -0.1577 0.054 Uiso calc R 1 1
C C10 -0.07575(19) 0.4305(7) -0.1727(3) 0.0462(11) Uani d . 1 1
H H10 -0.0735 0.4440 -0.2238 0.055 Uiso calc R 1 1
C C11 -0.11929(17) 0.4858(6) -0.1375(3) 0.0402(10) Uani d . 1 1
C C12 -0.12009(19) 0.4645(8) -0.0609(3) 0.0505(13) Uani d . 1 1
H H12 -0.1483 0.5023 -0.0355 0.061 Uiso calc R 1 1
C C13 -0.0805(2) 0.3894(8) -0.0215(3) 0.0520(13) Uani d . 1 1
H H13 -0.0825 0.3762 0.0296 0.062 Uiso calc R 1 1
C C14 -0.1627(2) 0.5380(8) -0.2559(3) 0.0591(15) Uani d . 1 1
H H14A -0.1692 0.4159 -0.2668 0.071 Uiso calc R 1 1
H H14B -0.1305 0.5691 -0.2768 0.071 Uiso calc R 1 1
C C15 -0.2046(2) 0.6497(9) -0.2912(4) 0.0682(18) Uani d . 1 1
H H15A -0.1959 0.7720 -0.2852 0.082 Uiso calc R 1 1
H H15B -0.2069 0.6250 -0.3440 0.082 Uiso calc R 1 1
C C16 -0.2480(2) 0.6635(9) -0.1835(4) 0.0655(17) Uani d . 1 1
H H16A -0.2807 0.6489 -0.1611 0.079 Uiso calc R 1 1
H H16B -0.2385 0.7855 -0.1791 0.079 Uiso calc R 1 1
C C17 -0.20944(19) 0.5535(8) -0.1423(3) 0.0573(15) Uani d . 1 1
H H17A -0.2064 0.5932 -0.0913 0.069 Uiso calc R 1 1
H H17B -0.2208 0.4331 -0.1419 0.069 Uiso calc R 1 1

loop_
_atom_site_aniso_label
_atom_site_aniso_U_11
_atom_site_aniso_U_22
_atom_site_aniso_U_33
_atom_site_aniso_U_12
_atom_site_aniso_U_13
_atom_site_aniso_U_23
I1 0.04506(19) 0.1026(4) 0.04403(18) 0.0186(2) 0.01452(14) -0.0004(2)
I2 0.04006(15) 0.0669(2) 0.02930(13) 0.00174(15) 0.00371(10) 0.00684(14)
O1 0.0412(19) 0.067(3) 0.084(3) -0.0058(19) -0.0255(19) 0.011(2)
O2 0.059(2) 0.086(3) 0.0255(15) 0.027(2) 0.0000(14) -0.0027(17)
N1 0.0382(19) 0.044(2) 0.0372(19) 0.0059(17) -0.0102(16) -0.0042(17)
N2 0.0365(19) 0.037(2) 0.053(2) -0.0016(16) -0.0128(17) 0.0076(18)
C1 0.0314(19) 0.050(3) 0.0293(18) 0.0038(19) 0.0014(15) -0.0053(19)
C2 0.039(2) 0.045(3) 0.0277(19) 0.000(2) -0.0013(16) -0.0041(18)
C3 0.0301(19) 0.038(2) 0.0325(19) 0.0010(17) -0.0032(16) -0.0035(17)
C4 0.0287(19) 0.044(3) 0.035(2) 0.0003(18) 0.0036(16) 0.0006(19)
C5 0.0327(19) 0.041(2) 0.0249(16) -0.0051(18) 0.0025(14) 0.0026(17)
C6 0.0268(17) 0.043(2) 0.0316(18) 0.0002(17) -0.0023(14) 0.0017(18)
C7 0.031(2) 0.043(3) 0.044(2) 0.0021(19) -0.0029(18) -0.004(2)
C8 0.035(2) 0.039(2) 0.044(2) 0.0025(19) -0.0085(18) -0.001(2)
C9 0.039(2) 0.051(3) 0.046(3) 0.008(2) -0.004(2) -0.002(2)
C10 0.044(3) 0.052(3) 0.042(2) 0.007(2) -0.008(2) 0.000(2)
C11 0.034(2) 0.034(2) 0.052(3) -0.0049(18) -0.0112(19) 0.004(2)
C12 0.037(2) 0.062(3) 0.052(3) 0.010(2) -0.002(2) 0.004(3)
C13 0.046(3) 0.069(4) 0.042(3) 0.010(3) -0.002(2) 0.006(3)
C14 0.049(3) 0.067(4) 0.060(3) 0.000(3) -0.016(3) 0.014(3)
C15 0.056(3) 0.075(4) 0.072(4) 0.003(3) -0.024(3) 0.019(3)
C16 0.039(3) 0.071(4) 0.085(5) 0.005(3) -0.017(3) 0.012(4)
C17 0.037(2) 0.062(4) 0.073(4) 0.003(2) -0.010(2) 0.011(3)

loop_
_atom_type_symbol
_atom_type_description
_atom_type_scat_dispersion_real
_atom_type_scat_dispersion_imag
_atom_type_scat_source
C C 0.0033 0.0016 'International Tables Vol C Tables 4.2.6.8 and 6.1.1.4'
H H 0.0000 0.0000 'International Tables Vol C Tables 4.2.6.8 and 6.1.1.4'
N N 0.0061 0.0033 'International Tables Vol C Tables 4.2.6.8 and 6.1.1.4'
O O 0.0106 0.0060 'International Tables Vol C Tables 4.2.6.8 and 6.1.1.4'
I I -0.4742 1.8119 'International Tables Vol C Tables 4.2.6.8 and 6.1.1.4'

loop_
_geom_angle_atom_site_label_1
_geom_angle_atom_site_label_2
_geom_angle_atom_site_label_3
_geom_angle
C15 O1 C16 107.7(4)
C2 O2 H2 109.5
C7 N1 C8 124.1(4)
C11 N2 C14 117.0(4)
C11 N2 C17 117.0(4)
C14 N2 C17 113.0(4)
C6 C1 C2 122.0(4)
C6 C1 I1 119.4(3)
C2 C1 I1 118.6(3)
O2 C2 C1 120.9(4)
O2 C2 C3 121.3(4)
C1 C2 C3 117.8(4)
C4 C3 C2 119.8(4)
C4 C3 C7 120.1(4)
C2 C3 C7 120.2(4)
C5 C4 C3 120.8(4)
C5 C4 H4 119.6
C3 C4 H4 119.6
C4 C5 C6 120.5(4)
C4 C5 I2 120.2(3)
C6 C5 I2 119.3(3)
C1 C6 C5 119.2(4)
C1 C6 H6 120.4
C5 C6 H6 120.4
N1 C7 C3 121.7(4)
N1 C7 H7 119.1
C3 C7 H7 119.1
C9 C8 C13 118.1(4)
C9 C8 N1 117.4(4)
C13 C8 N1 124.4(4)
C8 C9 C10 121.3(5)
C8 C9 H9 119.4
C10 C9 H9 119.4
C9 C10 C11 121.1(5)
C9 C10 H10 119.4
C11 C10 H10 119.4
C12 C11 C10 116.7(4)
C12 C11 N2 120.9(5)
C10 C11 N2 122.3(5)
C13 C12 C11 122.1(5)
C13 C12 H12 118.9
C11 C12 H12 118.9
C12 C13 C8 120.7(5)
C12 C13 H13 119.7
C8 C13 H13 119.7
N2 C14 C15 110.8(5)
N2 C14 H14A 109.5
C15 C14 H14A 109.5
N2 C14 H14B 109.5
C15 C14 H14B 109.5
H14A C14 H14B 108.1
O1 C15 C14 112.2(5)
O1 C15 H15A 109.2
C14 C15 H15A 109.2
O1 C15 H15B 109.2
C14 C15 H15B 109.2
H15A C15 H15B 107.9
O1 C16 C17 112.1(5)
O1 C16 H16A 109.2
C17 C16 H16A 109.2
O1 C16 H16B 109.2
C17 C16 H16B 109.2
H16A C16 H16B 107.9
N2 C17 C16 111.4(5)
N2 C17 H17A 109.3
C16 C17 H17A 109.3
N2 C17 H17B 109.3
C16 C17 H17B 109.3
H17A C17 H17B 108.0

loop_
_geom_bond_atom_site_label_1
_geom_bond_atom_site_label_2
_geom_bond_distance
I1 C1 2.092(4)
I2 C5 2.097(4)
O1 C15 1.412(7)
O1 C16 1.415(8)
O2 C2 1.325(5)
O2 H2 0.8200
N1 C7 1.282(6)
N1 C8 1.417(6)
N2 C11 1.403(6)
N2 C14 1.447(7)
N2 C17 1.455(7)
C1 C6 1.372(6)
C1 C2 1.401(6)
C2 C3 1.411(6)
C3 C4 1.393(6)
C3 C7 1.445(6)
C4 C5 1.369(6)
C4 H4 0.9300
C5 C6 1.394(6)
C6 H6 0.9300
C7 H7 0.9300
C8 C9 1.376(7)
C8 C13 1.387(7)
C9 C10 1.389(6)
C9 H9 0.9300
C10 C11 1.393(7)
C10 H10 0.9300
C11 C12 1.392(7)
C12 C13 1.376(7)
C12 H12 0.9300
C13 H13 0.9300
C14 C15 1.525(7)
C14 H14A 0.9700
C14 H14B 0.9700
C15 H15A 0.9700
C15 H15B 0.9700
C16 C17 1.504(7)
C16 H16A 0.9700
C16 H16B 0.9700
C17 H17A 0.9700
C17 H17B 0.9700

loop_
_geom_hbond_atom_site_label_D
_geom_hbond_atom_site_label_H
_geom_hbond_atom_site_label_A
_geom_hbond_site_symmetry_A
_geom_hbond_distance_DH
_geom_hbond_distance_HA
_geom_hbond_distance_DA
_geom_hbond_angle_DHA
_geom_hbond_publ_flag
O2 H2 N1 . 0.82 1.82 2.548(5) 146 y
C6 H6 O1 8_556 0.93 2.50 3.413(5) 166 y

loop_
_geom_torsion_atom_site_label_1
_geom_torsion_atom_site_label_2
_geom_torsion_atom_site_label_3
_geom_torsion_atom_site_label_4
_geom_torsion
C6 C1 C2 O2 -179.9(5)
I1 C1 C2 O2 0.0(7)
C6 C1 C2 C3 0.1(7)
I1 C1 C2 C3 180.0(3)
O2 C2 C3 C4 -179.9(5)
C1 C2 C3 C4 0.1(7)
O2 C2 C3 C7 -1.2(7)
C1 C2 C3 C7 178.8(4)
C2 C3 C4 C5 -0.2(7)
C7 C3 C4 C5 -178.9(4)
C3 C4 C5 C6 0.2(7)
C3 C4 C5 I2 -179.6(3)
C2 C1 C6 C5 -0.1(7)
I1 C1 C6 C5 180.0(3)
C4 C5 C6 C1 -0.1(7)
I2 C5 C6 C1 179.8(3)
C8 N1 C7 C3 -178.5(4)
C4 C3 C7 N1 178.5(5)
C2 C3 C7 N1 -0.2(7)
C7 N1 C8 C9 -177.4(5)
C7 N1 C8 C13 1.7(8)
C13 C8 C9 C10 -0.8(8)
N1 C8 C9 C10 178.4(5)
C8 C9 C10 C11 0.1(8)
C9 C10 C11 C12 0.9(8)
C9 C10 C11 N2 179.4(5)
C14 N2 C11 C12 -163.6(5)
C17 N2 C11 C12 -24.8(7)
C14 N2 C11 C10 17.9(7)
C17 N2 C11 C10 156.7(5)
C10 C11 C12 C13 -1.3(8)
N2 C11 C12 C13 -179.9(5)
C11 C12 C13 C8 0.7(9)
C9 C8 C13 C12 0.4(8)
N1 C8 C13 C12 -178.8(5)
C11 N2 C14 C15 -172.1(5)
C17 N2 C14 C15 47.5(6)
C16 O1 C15 C14 61.6(7)
N2 C14 C15 O1 -55.3(7)
C15 O1 C16 C17 -61.9(6)
C11 N2 C17 C16 171.5(5)
C14 N2 C17 C16 -48.1(7)
O1 C16 C17 N2 55.7(7)

loop_
_cod_related_entry_id
_cod_related_entry_database
_cod_related_entry_code
1 ChemSpider 30656913
